data_4129444
loop_
_publ_author_name
'Nacsa, Eric D.'
'Lambert, Tristan H.'

_publ_section_title
;
 Higher-Order Cyclopropenimine Superbases: Direct Neutral Br\/onsted Base
 Catalyzed Michael Reactions with \a-Aryl Esters.
;
_journal_issue 32
_journal_name_full 'Journal of the American Chemical Society'
_journal_page_first 10246
_journal_page_last 10253
_journal_paper_doi 10.1021/jacs.5b05033
_journal_volume 137
_journal_year 2015
_chemical_formula_sum 'C34 H68 B2 F8 N14'
_chemical_formula_weight 846.64
_space_group_crystal_system monoclinic
_space_group_IT_number 14
_space_group_name_Hall '-P 2ybc'
_space_group_name_H-M_alt 'P 1 21/c 1'
_atom_sites_solution_hydrogens mixed
_audit_creation_method SHELXL-2013
_cell_angle_alpha 90
_cell_angle_beta 91.8374(10)
_cell_angle_gamma 90
_cell_formula_units_Z 4
_cell_length_a 12.4197(9)
_cell_length_b 11.8959(8)
_cell_length_c 30.718(2)
_cell_measurement_reflns_used 9884
_cell_measurement_temperature 130(2)
_cell_measurement_theta_max 30.65
_cell_measurement_theta_min 2.45
_cell_volume 4536.1(5)
_computing_cell_refinement 'Bruker SAINT'
_computing_data_collection 'Bruker APEX2'
_computing_data_reduction 'Bruker SAINT'
_computing_molecular_graphics 'Bruker SHELXTL'
_computing_publication_material 'Bruker SHELXTL'
_computing_structure_refinement 'SHELXL-2013 (Sheldrick, 2013)'
_computing_structure_solution 'SHELXS-97 (Sheldrick 2008)'
_diffrn_ambient_temperature 130(2)
_diffrn_measured_fraction_theta_full 1.000
_diffrn_measured_fraction_theta_max 0.997
_diffrn_measurement_device_type 'Bruker APEX-II CCD'
_diffrn_measurement_method '\f and \w scans'
_diffrn_radiation_type MoK\a
_diffrn_radiation_wavelength 0.71073
_diffrn_reflns_av_R_equivalents 0.0259
_diffrn_reflns_av_unetI/netI 0.0181
_diffrn_reflns_Laue_measured_fraction_full 1.000
_diffrn_reflns_Laue_measured_fraction_max 0.997
_diffrn_reflns_limit_h_max 17
_diffrn_reflns_limit_h_min -17
_diffrn_reflns_limit_k_max 17
_diffrn_reflns_limit_k_min -17
_diffrn_reflns_limit_l_max 43
_diffrn_reflns_limit_l_min -43
_diffrn_reflns_number 72998
_diffrn_reflns_point_group_measured_fraction_full 1.000
_diffrn_reflns_point_group_measured_fraction_max 0.997
_diffrn_reflns_theta_full 25.242
_diffrn_reflns_theta_max 30.658
_diffrn_reflns_theta_min 1.326
_exptl_absorpt_coefficient_mu 0.100
_exptl_absorpt_correction_T_max 0.7461
_exptl_absorpt_correction_T_min 0.6762
_exptl_absorpt_correction_type empirical
_exptl_absorpt_process_details sadabs
_exptl_crystal_colour colorless
_exptl_crystal_density_diffrn 1.240
_exptl_crystal_description block
_exptl_crystal_F_000 1808
_exptl_crystal_size_max 0.850
_exptl_crystal_size_mid 0.810
_exptl_crystal_size_min 0.510
_refine_diff_density_max 0.554
_refine_diff_density_min -0.500
_refine_diff_density_rms 0.053
_refine_ls_extinction_method none
_refine_ls_goodness_of_fit_ref 1.023
_refine_ls_hydrogen_treatment mixed
_refine_ls_matrix_type full
_refine_ls_number_parameters 610
_refine_ls_number_reflns 13974
_refine_ls_number_restraints 0
_refine_ls_restrained_S_all 1.023
_refine_ls_R_factor_all 0.0647
_refine_ls_R_factor_gt 0.0544
_refine_ls_shift/su_max 0.001
_refine_ls_shift/su_mean 0.000
_refine_ls_structure_factor_coef Fsqd
_refine_ls_weighting_details 'w=1/[\s^2^(Fo^2^)+(0.0811P)^2^+2.2689P] where P=(Fo^2^+2Fc^2^)/3'
_refine_ls_weighting_scheme calc
_refine_ls_wR_factor_gt 0.1492
_refine_ls_wR_factor_ref 0.1579
_reflns_Friedel_coverage 0.000
_reflns_number_gt 11695
_reflns_number_total 13974
_reflns_threshold_expression 'I > 2\s(I)'
_cod_data_source_file ja5b05033_si_002.cif
_cod_data_source_block s
_cod_original_cell_volume 4536.0(6)
_cod_original_sg_symbol_H-M 'P 21/c'
_cod_database_code 4129444
_shelx_space_group_comment
; 
The symmetry employed for this shelxl refinement is uniquely defined 
by the following loop, which should always be used as a source of 
symmetry information in preference to the above space-group names. 
They are only intended as comments. 
;
_shelx_estimated_absorpt_t_min 0.920
_shelx_estimated_absorpt_t_max 0.951
_shelxl_version_number 2013-4

loop_
_space_group_symop_operation_xyz
'x, y, z'
'-x, y+1/2, -z+1/2'
'-x, -y, -z'
'x, -y-1/2, z-1/2'

loop_
_atom_site_label
_atom_site_type_symbol
_atom_site_fract_x
_atom_site_fract_y
_atom_site_fract_z
_atom_site_U_iso_or_equiv
_atom_site_adp_type
_atom_site_occupancy
_atom_site_site_symmetry_order
_atom_site_calc_flag
_atom_site_refinement_flags_posn
_atom_site_refinement_flags_adp
_atom_site_refinement_flags_occupancy
_atom_site_disorder_assembly
_atom_site_disorder_group
F1 F 0.61747(18) 0.9537(2) 0.15877(6) 0.0773(6) Uani 0.840(3) 1 d . . P A 1
F1A F 0.6247(11) 0.8953(11) 0.1616(4) 0.0773(6) Uani 0.160(3) 1 d . . P A 2
F2 F 0.62775(17) 0.82764(19) 0.21174(9) 0.0885(8) Uani 0.840(3) 1 d . . P A 1
F2A F 0.6227(10) 0.8793(10) 0.2282(5) 0.0885(8) Uani 0.160(3) 1 d . . P A 2
F3 F 0.49490(15) 0.96417(16) 0.20750(8) 0.1067(7) Uani 1 1 d . . . . .
F4 F 0.49459(14) 0.81504(13) 0.16092(9) 0.0735(7) Uani 0.840(3) 1 d . . P A 1
F4A F 0.4787(8) 0.8075(8) 0.1911(5) 0.0735(7) Uani 0.160(3) 1 d . . P A 2
F5 F -0.04257(7) 0.53454(10) 0.23174(3) 0.0458(3) Uani 1 1 d . . . . .
F6 F 0.06120(8) 0.67038(7) 0.20213(4) 0.0424(2) Uani 1 1 d . . . . .
F7 F 0.02649(8) 0.50868(8) 0.16511(3) 0.0387(2) Uani 1 1 d . . . . .
F8 F 0.13686(7) 0.50750(7) 0.22578(3) 0.03196(18) Uani 1 1 d . . . . .
B1 B 0.55626(14) 0.88848(14) 0.18744(7) 0.0357(3) Uani 1 1 d . . . . .
B2 B 0.04521(11) 0.55490(12) 0.20630(4) 0.0217(2) Uani 1 1 d . . . . .
N1 N 0.17876(9) 1.15963(9) 0.12156(3) 0.0232(2) Uani 1 1 d . . . . .
N2 N 0.00044(8) 0.93497(8) 0.06789(3) 0.01913(18) Uani 1 1 d . . . . .
N3 N 0.11987(10) 1.16231(10) 0.00508(4) 0.0290(2) Uani 1 1 d . . . . .
N4 N 0.22222(9) 0.98463(8) 0.15415(3) 0.02138(19) Uani 1 1 d . . . . .
N5 N 0.19715(9) 1.14467(9) 0.19645(3) 0.0221(2) Uani 1 1 d . . . . .
N6 N -0.05058(8) 0.79179(9) 0.11336(3) 0.02100(19) Uani 1 1 d . . . . .
N7 N -0.08467(9) 0.97621(10) 0.13380(3) 0.0249(2) Uani 1 1 d . . . . .
N8 N 0.45537(9) 0.48276(11) 0.07363(3) 0.0287(2) Uani 1 1 d . . . . .
N9 N 0.69239(9) 0.30154(10) 0.11012(3) 0.0244(2) Uani 1 1 d . . . . .
N10 N 0.64870(11) 0.37946(14) -0.00424(4) 0.0354(3) Uani 0.9317(16) 1 d . . P B 1
H2 H 0.6127(19) 0.421(2) -0.0244(8) 0.049(6) Uiso 0.9317(16) 1 d . . P B 1
N10A N 0.6985(12) 0.4534(13) 0.0035(5) 0.019(3) Uani 0.0683(16) 1 d . . P B 2
H10A H 0.6702 0.5006 -0.0157 0.023 Uiso 0.0683(16) 1 calc R U P B 2
N11 N 0.33747(8) 0.52116(9) 0.12814(3) 0.02002(19) Uani 1 1 d . . . . .
N12 N 0.52024(8) 0.54617(9) 0.14291(4) 0.0238(2) Uani 1 1 d . . . . .
N13 N 0.54380(9) 0.23889(10) 0.14938(4) 0.0287(2) Uani 1 1 d . . . . .
N14 N 0.70942(8) 0.27547(9) 0.18439(3) 0.02139(19) Uani 1 1 d . . . . .
C1 C 0.10472(10) 1.11375(10) 0.04316(4) 0.0230(2) Uani 1 1 d . . . . .
C2 C 0.12747(10) 1.11012(10) 0.08781(4) 0.0216(2) Uani 1 1 d . . . . .
C3 C 0.05856(10) 1.03045(10) 0.06810(4) 0.0200(2) Uani 1 1 d . . . . .
C4 C 0.19748(9) 1.09556(9) 0.15722(4) 0.0189(2) Uani 1 1 d . . . . .
C5 C 0.27663(10) 0.93915(11) 0.11674(4) 0.0265(2) Uani 1 1 d . . . . .
H5A H 0.3047 1.0010 0.0993 0.040 Uiso 1 1 calc R U . . .
H5B H 0.2255 0.8949 0.0989 0.040 Uiso 1 1 calc R U . . .
H5C H 0.3364 0.8910 0.1268 0.040 Uiso 1 1 calc R U . . .
C6 C 0.19740(11) 0.90222(11) 0.18754(4) 0.0272(2) Uani 1 1 d . . . . .
H6A H 0.1508 0.9367 0.2090 0.041 Uiso 1 1 calc R U . . .
H6B H 0.2644 0.8768 0.2021 0.041 Uiso 1 1 calc R U . . .
H6C H 0.1603 0.8378 0.1740 0.041 Uiso 1 1 calc R U . . .
C7 C 0.26520(10) 1.10802(12) 0.23364(4) 0.0261(2) Uani 1 1 d . . . . .
H7A H 0.3188 1.0541 0.2237 0.039 Uiso 1 1 calc R U . . .
H7B H 0.2203 1.0722 0.2553 0.039 Uiso 1 1 calc R U . . .
H7C H 0.3020 1.1733 0.2467 0.039 Uiso 1 1 calc R U . . .
C8 C 0.14161(13) 1.25121(12) 0.20276(5) 0.0337(3) Uani 1 1 d . . . . .
H8B H 0.0970 1.2687 0.1767 0.051 Uiso 1 1 calc R U . . .
H8C H 0.1948 1.3111 0.2077 0.051 Uiso 1 1 calc R U . . .
H8D H 0.0957 1.2454 0.2280 0.051 Uiso 1 1 calc R U . . .
C9 C -0.14012(10) 0.74090(13) 0.13608(5) 0.0312(3) Uani 1 1 d . . . . .
H9B H -0.1968 0.7971 0.1398 0.047 Uiso 1 1 calc R U . . .
H9C H -0.1144 0.7139 0.1647 0.047 Uiso 1 1 calc R U . . .
H9D H -0.1691 0.6777 0.1189 0.047 Uiso 1 1 calc R U . . .
C10 C 0.02009(11) 0.71310(10) 0.09191(4) 0.0256(2) Uani 1 1 d . . . . .
H10B H 0.0860 0.7520 0.0837 0.038 Uiso 1 1 calc R U . . .
H10C H -0.0168 0.6831 0.0657 0.038 Uiso 1 1 calc R U . . .
H10D H 0.0386 0.6512 0.1118 0.038 Uiso 1 1 calc R U . . .
C11 C -0.04334(9) 0.90282(9) 0.10553(3) 0.0175(2) Uani 1 1 d . . . . .
C12 C -0.09147(12) 0.95527(15) 0.18058(4) 0.0354(3) Uani 1 1 d . . . . .
H12A H -0.0529 0.8857 0.1881 0.053 Uiso 1 1 calc R U . . .
H12B H -0.1672 0.9479 0.1881 0.053 Uiso 1 1 calc R U . . .
H12C H -0.0588 1.0182 0.1968 0.053 Uiso 1 1 calc R U . . .
C13 C -0.12654(14) 1.08486(13) 0.11926(5) 0.0378(3) Uani 1 1 d . . . . .
H13A H -0.1374 1.0841 0.0875 0.057 Uiso 1 1 calc R U . . .
H13B H -0.0750 1.1440 0.1276 0.057 Uiso 1 1 calc R U . . .
H13C H -0.1954 1.0994 0.1329 0.057 Uiso 1 1 calc R U . . .
C14 C 0.19688(14) 1.25441(14) 0.00103(5) 0.0371(3) Uani 1 1 d . . . . .
H14A H 0.1883 1.3065 0.0258 0.044 Uiso 1 1 calc R U . C 1
H14B H 0.1784 1.2965 -0.0260 0.044 Uiso 1 1 calc R U . C 1
C15 C 0.3131(2) 1.2199(3) -0.00008(10) 0.0500(9) Uani 0.672(6) 1 d . . P D 1
H15A H 0.3318 1.1764 0.0266 0.060 Uiso 0.672(6) 1 calc R U P D 1
H15B H 0.3586 1.2882 0.0001 0.060 Uiso 0.672(6) 1 calc R U P D 1
C16 C 0.3394(3) 1.1477(4) -0.04057(14) 0.0644(11) Uani 0.672(6) 1 d . . P D 1
H16A H 0.3020 1.0745 -0.0386 0.077 Uiso 0.672(6) 1 calc R U P D 1
H16B H 0.3113 1.1863 -0.0671 0.077 Uiso 0.672(6) 1 calc R U P D 1
C15A C 0.2902(5) 1.2302(6) -0.02797(19) 0.0520(19) Uani 0.328(6) 1 d . . P D 2
H15C H 0.3344 1.2991 -0.0304 0.062 Uiso 0.328(6) 1 calc R U P D 2
H15D H 0.2616 1.2113 -0.0575 0.062 Uiso 0.328(6) 1 calc R U P D 2
C16A C 0.3637(7) 1.1321(9) -0.0111(3) 0.075(3) Uani 0.328(6) 1 d . . P D 2
H16C H 0.3234 1.0603 -0.0108 0.090 Uiso 0.328(6) 1 calc R U P D 2
H16D H 0.3926 1.1479 0.0187 0.090 Uiso 0.328(6) 1 calc R U P D 2
C17 C 0.4576(3) 1.1274(4) -0.04465(13) 0.1036(11) Uani 1 1 d . . . . .
H17A H 0.4695 1.0797 -0.0701 0.155 Uiso 1 1 calc R U . D 1
H17B H 0.4861 1.0899 -0.0183 0.155 Uiso 1 1 calc R U . D 1
H17C H 0.4946 1.1995 -0.0483 0.155 Uiso 1 1 calc R U . D 1
C18 C 0.54507(11) 0.42294(13) 0.06664(4) 0.0284(3) Uani 1 1 d . . . . .
C19 C 0.62976(10) 0.35247(12) 0.08002(4) 0.0263(3) Uani 1 1 d . . . . .
C20 C 0.61562(12) 0.38206(14) 0.03630(4) 0.0266(3) Uani 0.9317(16) 1 d . . P B 1
C20A C 0.6532(16) 0.442(2) 0.0426(6) 0.0266(3) Uani 0.0683(16) 1 d . . P B 2
C21 C 0.30061(11) 0.61107(12) 0.15646(5) 0.0299(3) Uani 1 1 d . . . . .
H21A H 0.3581 0.6668 0.1607 0.045 Uiso 1 1 calc R U . . .
H21B H 0.2820 0.5795 0.1847 0.045 Uiso 1 1 calc R U . . .
H21C H 0.2370 0.6473 0.1430 0.045 Uiso 1 1 calc R U . . .
C22 C 0.25323(11) 0.45292(12) 0.10698(5) 0.0317(3) Uani 1 1 d . . . . .
H22A H 0.2840 0.3813 0.0976 0.047 Uiso 1 1 calc R U . . .
H22B H 0.2231 0.4932 0.0816 0.047 Uiso 1 1 calc R U . . .
H22C H 0.1961 0.4385 0.1275 0.047 Uiso 1 1 calc R U . . .
C23 C 0.43946(9) 0.51540(10) 0.11489(4) 0.0186(2) Uani 1 1 d . . . . .
C24 C 0.51370(13) 0.53906(13) 0.19023(5) 0.0343(3) Uani 1 1 d . . . . .
H24A H 0.4492 0.4966 0.1976 0.051 Uiso 1 1 calc R U . . .
H24B H 0.5096 0.6150 0.2025 0.051 Uiso 1 1 calc R U . . .
H24C H 0.5779 0.5009 0.2023 0.051 Uiso 1 1 calc R U . . .
C25 C 0.61965(11) 0.59549(13) 0.12787(7) 0.0407(4) Uani 1 1 d . . . . .
H25A H 0.6103 0.6167 0.0972 0.061 Uiso 1 1 calc R U . . .
H25B H 0.6782 0.5406 0.1311 0.061 Uiso 1 1 calc R U . . .
H25C H 0.6375 0.6624 0.1453 0.061 Uiso 1 1 calc R U . . .
C26 C 0.49067(15) 0.17811(15) 0.11373(7) 0.0470(4) Uani 1 1 d . . . . .
H26A H 0.5426 0.1630 0.0911 0.071 Uiso 1 1 calc R U . . .
H26B H 0.4312 0.2235 0.1015 0.071 Uiso 1 1 calc R U . . .
H26C H 0.4625 0.1068 0.1246 0.071 Uiso 1 1 calc R U . . .
C27 C 0.47933(13) 0.24811(15) 0.18824(7) 0.0445(4) Uani 1 1 d . . . . .
H27A H 0.5154 0.2986 0.2093 0.067 Uiso 1 1 calc R U . . .
H27B H 0.4714 0.1736 0.2014 0.067 Uiso 1 1 calc R U . . .
H27C H 0.4080 0.2783 0.1801 0.067 Uiso 1 1 calc R U . . .
C28 C 0.64744(9) 0.27367(9) 0.14761(4) 0.0193(2) Uani 1 1 d . . . . .
C29 C 0.80900(11) 0.34046(12) 0.18609(5) 0.0293(3) Uani 1 1 d . . . . .
H29A H 0.8029 0.4032 0.1655 0.044 Uiso 1 1 calc R U . . .
H29B H 0.8693 0.2921 0.1783 0.044 Uiso 1 1 calc R U . . .
H29C H 0.8217 0.3698 0.2156 0.044 Uiso 1 1 calc R U . . .
C30 C 0.69770(13) 0.19329(12) 0.21948(4) 0.0331(3) Uani 1 1 d . . . . .
H30A H 0.6520 0.1311 0.2091 0.050 Uiso 1 1 calc R U . . .
H30B H 0.6645 0.2296 0.2443 0.050 Uiso 1 1 calc R U . . .
H30C H 0.7688 0.1642 0.2285 0.050 Uiso 1 1 calc R U . . .
C32 C 0.73390(13) 0.30251(15) -0.01789(5) 0.0334(3) Uani 0.9317(16) 1 d . . P B 1
H32A H 0.7631 0.3300 -0.0455 0.040 Uiso 0.9317(16) 1 calc R U P B 1
H32B H 0.7022 0.2273 -0.0235 0.040 Uiso 0.9317(16) 1 calc R U P B 1
C33 C 0.82570(11) 0.29154(12) 0.01585(5) 0.0250(3) Uani 0.9317(16) 1 d . . P B 1
H33A H 0.7968 0.2598 0.0429 0.030 Uiso 0.9317(16) 1 calc R U P B 1
H33B H 0.8791 0.2375 0.0049 0.030 Uiso 0.9317(16) 1 calc R U P B 1
C34 C 0.88300(14) 0.40143(14) 0.02690(6) 0.0371(3) Uani 0.9317(16) 1 d . . P B 1
H34A H 0.8289 0.4588 0.0344 0.044 Uiso 0.9317(16) 1 calc R U P B 1
H34B H 0.9207 0.4283 0.0010 0.044 Uiso 0.9317(16) 1 calc R U P B 1
C35 C 0.96431(15) 0.38896(16) 0.06481(7) 0.0438(4) Uani 0.9317(16) 1 d . . P B 1
H35A H 1.0047 0.4592 0.0687 0.066 Uiso 0.9317(16) 1 calc R U P B 1
H35B H 1.0143 0.3276 0.0587 0.066 Uiso 0.9317(16) 1 calc R U P B 1
H35C H 0.9262 0.3720 0.0915 0.066 Uiso 0.9317(16) 1 calc R U P B 1
C33A C 0.7773(17) 0.2672(17) 0.0010(7) 0.0250(3) Uani 0.0683(16) 1 d . . P B 2
H33C H 0.7704 0.2563 0.0328 0.030 Uiso 0.0683(16) 1 calc R U P B 2
H33D H 0.8434 0.2277 -0.0076 0.030 Uiso 0.0683(16) 1 calc R U P B 2
C32A C 0.7919(14) 0.3893(19) -0.0072(6) 0.027(4) Uani 0.0683(16) 1 d . . P B 2
H32C H 0.8548 0.4168 0.0103 0.032 Uiso 0.0683(16) 1 calc R U P B 2
H32D H 0.8071 0.4009 -0.0384 0.032 Uiso 0.0683(16) 1 calc R U P B 2
C34A C 0.6771(19) 0.2084(19) -0.0231(8) 0.0371(3) Uani 0.0683(16) 1 d . . P B 2
H34C H 0.6099 0.2464 -0.0147 0.044 Uiso 0.0683(16) 1 calc R U P B 2
H34D H 0.6835 0.2168 -0.0550 0.044 Uiso 0.0683(16) 1 calc R U P B 2
C35A C 0.670(2) 0.083(2) -0.0117(10) 0.0438(4) Uani 0.0683(16) 1 d . . P B 2
H35D H 0.6102 0.0482 -0.0284 0.066 Uiso 0.0683(16) 1 calc R U P B 2
H35E H 0.6581 0.0742 0.0195 0.066 Uiso 0.0683(16) 1 calc R U P B 2
H35F H 0.7376 0.0453 -0.0189 0.066 Uiso 0.0683(16) 1 calc R U P B 2
H1 H 0.0824(15) 1.1367(16) -0.0174(6) 0.031(4) Uiso 1 1 d . . . . .

loop_
_atom_site_aniso_label
_atom_site_aniso_U_11
_atom_site_aniso_U_22
_atom_site_aniso_U_33
_atom_site_aniso_U_23
_atom_site_aniso_U_13
_atom_site_aniso_U_12
F1 0.0988(13) 0.0678(13) 0.0659(10) 0.0140(10) 0.0139(9) -0.0262(12)
F1A 0.0988(13) 0.0678(13) 0.0659(10) 0.0140(10) 0.0139(9) -0.0262(12)
F2 0.0803(11) 0.0555(12) 0.1260(19) 0.0278(12) -0.0528(12) 0.0047(10)
F2A 0.0803(11) 0.0555(12) 0.1260(19) 0.0278(12) -0.0528(12) 0.0047(10)
F3 0.0856(12) 0.0895(12) 0.1468(17) -0.0520(12) 0.0314(11) 0.0213(10)
F4 0.0551(8) 0.0387(7) 0.1243(19) -0.0170(10) -0.0353(11) -0.0014(6)
F4A 0.0551(8) 0.0387(7) 0.1243(19) -0.0170(10) -0.0353(11) -0.0014(6)
F5 0.0257(4) 0.0753(7) 0.0371(5) 0.0009(5) 0.0123(4) -0.0095(4)
F6 0.0467(5) 0.0222(4) 0.0575(6) 0.0018(4) -0.0082(4) -0.0001(4)
F7 0.0542(6) 0.0399(5) 0.0219(4) -0.0034(3) -0.0017(4) -0.0012(4)
F8 0.0289(4) 0.0347(4) 0.0322(4) 0.0055(3) 0.0002(3) 0.0063(3)
B1 0.0312(8) 0.0232(7) 0.0523(10) 0.0025(7) -0.0029(7) 0.0047(6)
B2 0.0206(6) 0.0231(6) 0.0217(6) 0.0006(5) 0.0035(4) -0.0013(5)
N1 0.0348(5) 0.0175(4) 0.0170(4) 0.0007(3) -0.0053(4) -0.0049(4)
N2 0.0264(5) 0.0175(4) 0.0134(4) -0.0004(3) 0.0000(3) -0.0027(3)
N3 0.0422(6) 0.0281(5) 0.0165(5) 0.0038(4) -0.0042(4) -0.0150(5)
N4 0.0258(5) 0.0183(4) 0.0201(4) 0.0011(3) 0.0006(4) -0.0002(4)
N5 0.0281(5) 0.0212(5) 0.0165(4) -0.0005(3) -0.0037(4) -0.0004(4)
N6 0.0198(4) 0.0213(5) 0.0222(5) 0.0043(4) 0.0043(3) 0.0000(3)
N7 0.0279(5) 0.0289(5) 0.0179(4) -0.0033(4) 0.0022(4) 0.0074(4)
N8 0.0270(5) 0.0420(6) 0.0172(4) 0.0038(4) 0.0040(4) 0.0182(5)
N9 0.0245(5) 0.0318(5) 0.0170(4) 0.0030(4) 0.0024(4) 0.0114(4)
N10 0.0367(7) 0.0539(9) 0.0158(5) 0.0060(5) 0.0058(4) 0.0282(7)
N10A 0.023(7) 0.019(6) 0.017(6) -0.003(5) 0.002(5) -0.001(5)
N11 0.0155(4) 0.0232(5) 0.0215(4) -0.0054(4) 0.0033(3) 0.0000(3)
N12 0.0167(4) 0.0230(5) 0.0315(5) -0.0007(4) 0.0007(4) -0.0018(4)
N13 0.0250(5) 0.0249(5) 0.0360(6) 0.0028(4) -0.0026(4) -0.0029(4)
N14 0.0255(5) 0.0227(5) 0.0159(4) 0.0017(3) -0.0007(3) 0.0014(4)
C1 0.0318(6) 0.0198(5) 0.0171(5) 0.0001(4) -0.0024(4) -0.0043(4)
C2 0.0300(6) 0.0171(5) 0.0174(5) 0.0012(4) -0.0027(4) -0.0024(4)
C3 0.0276(5) 0.0177(5) 0.0145(4) -0.0001(4) -0.0020(4) -0.0008(4)
C4 0.0209(5) 0.0177(5) 0.0179(5) 0.0003(4) -0.0015(4) -0.0035(4)
C5 0.0252(6) 0.0269(6) 0.0275(6) -0.0052(5) 0.0023(4) 0.0010(5)
C6 0.0306(6) 0.0207(5) 0.0303(6) 0.0083(5) 0.0010(5) 0.0008(5)
C7 0.0257(6) 0.0361(7) 0.0162(5) 0.0025(5) -0.0041(4) -0.0055(5)
C8 0.0489(8) 0.0252(6) 0.0269(6) -0.0069(5) -0.0017(6) 0.0070(6)
C9 0.0210(5) 0.0360(7) 0.0369(7) 0.0141(6) 0.0055(5) -0.0044(5)
C10 0.0287(6) 0.0189(5) 0.0294(6) 0.0017(4) 0.0046(5) 0.0029(4)
C11 0.0180(5) 0.0202(5) 0.0143(4) -0.0001(4) -0.0016(3) 0.0016(4)
C12 0.0328(7) 0.0569(9) 0.0168(5) -0.0055(6) 0.0048(5) 0.0049(6)
C13 0.0439(8) 0.0291(7) 0.0405(8) -0.0042(6) 0.0049(6) 0.0151(6)
C14 0.0474(8) 0.0351(7) 0.0285(7) 0.0062(6) -0.0013(6) -0.0194(6)
C15 0.0457(15) 0.0580(17) 0.0455(18) 0.0094(12) -0.0142(11) -0.0228(13)
C16 0.0529(19) 0.075(2) 0.065(2) 0.0057(18) 0.0032(16) -0.0131(17)
C15A 0.051(3) 0.075(4) 0.030(3) 0.005(3) -0.006(2) -0.024(3)
C16A 0.063(4) 0.108(7) 0.054(4) -0.018(4) -0.012(3) 0.034(4)
C17 0.0725(19) 0.132(3) 0.107(3) 0.006(2) 0.0171(18) 0.011(2)
C18 0.0291(6) 0.0396(7) 0.0168(5) 0.0044(5) 0.0043(4) 0.0161(5)
C19 0.0269(6) 0.0349(7) 0.0172(5) 0.0015(5) 0.0040(4) 0.0130(5)
C20 0.0269(6) 0.0367(8) 0.0164(5) 0.0022(5) 0.0030(4) 0.0145(6)
C20A 0.0269(6) 0.0367(8) 0.0164(5) 0.0022(5) 0.0030(4) 0.0145(6)
C21 0.0222(6) 0.0328(7) 0.0354(7) -0.0141(5) 0.0089(5) 0.0017(5)
C22 0.0203(5) 0.0306(6) 0.0437(8) -0.0107(6) -0.0048(5) -0.0016(5)
C23 0.0171(5) 0.0196(5) 0.0193(5) 0.0035(4) 0.0034(4) 0.0038(4)
C24 0.0388(7) 0.0339(7) 0.0294(7) -0.0083(5) -0.0117(5) 0.0020(6)
C25 0.0186(6) 0.0282(7) 0.0760(12) 0.0019(7) 0.0095(6) -0.0030(5)
C26 0.0415(8) 0.0344(8) 0.0636(11) -0.0024(7) -0.0229(8) -0.0061(7)
C27 0.0306(7) 0.0411(8) 0.0627(11) 0.0192(8) 0.0174(7) -0.0009(6)
C28 0.0225(5) 0.0167(5) 0.0186(5) -0.0003(4) -0.0001(4) 0.0050(4)
C29 0.0259(6) 0.0312(6) 0.0303(6) -0.0057(5) -0.0047(5) -0.0016(5)
C30 0.0491(8) 0.0287(6) 0.0211(6) 0.0077(5) -0.0027(5) 0.0032(6)
C32 0.0322(7) 0.0486(9) 0.0198(6) -0.0010(6) 0.0059(5) 0.0210(7)
C33 0.0249(6) 0.0277(6) 0.0228(6) 0.0028(5) 0.0060(5) 0.0099(5)
C34 0.0384(8) 0.0276(7) 0.0456(9) 0.0059(6) 0.0079(7) 0.0029(6)
C35 0.0378(9) 0.0364(9) 0.0570(11) -0.0092(8) -0.0009(8) -0.0004(7)
C33A 0.0249(6) 0.0277(6) 0.0228(6) 0.0028(5) 0.0060(5) 0.0099(5)
C32A 0.014(7) 0.051(12) 0.017(7) 0.002(7) 0.008(5) 0.010(7)
C34A 0.0384(8) 0.0276(7) 0.0456(9) 0.0059(6) 0.0079(7) 0.0029(6)
C35A 0.0378(9) 0.0364(9) 0.0570(11) -0.0092(8) -0.0009(8) -0.0004(7)

loop_
_atom_type_symbol
_atom_type_description
_atom_type_scat_dispersion_real
_atom_type_scat_dispersion_imag
_atom_type_scat_source
C C 0.0033 0.0016 'International Tables Vol C Tables 4.2.6.8 and 6.1.1.4'
H H 0.0000 0.0000 'International Tables Vol C Tables 4.2.6.8 and 6.1.1.4'
B B 0.0013 0.0007 'International Tables Vol C Tables 4.2.6.8 and 6.1.1.4'
N N 0.0061 0.0033 'International Tables Vol C Tables 4.2.6.8 and 6.1.1.4'
F F 0.0171 0.0103 'International Tables Vol C Tables 4.2.6.8 and 6.1.1.4'

loop_
_geom_angle_atom_site_label_1
_geom_angle_atom_site_label_2
_geom_angle_atom_site_label_3
_geom_angle
F1A B1 F3 133.8(7)
F3 B1 F2 118.6(2)
F1A B1 F4A 128.7(8)
F3 B1 F4A 91.3(5)
F3 B1 F4 112.12(17)
F2 B1 F4 108.88(16)
F3 B1 F1 104.02(18)
F2 B1 F1 106.33(19)
F4 B1 F1 105.91(19)
F1A B1 F2A 100.4(9)
F3 B1 F2A 88.3(6)
F4A B1 F2A 104.6(7)
F5 B2 F8 109.60(11)
F5 B2 F7 109.43(11)
F8 B2 F7 109.99(11)
F5 B2 F6 109.98(12)
F8 B2 F6 108.81(11)
F7 B2 F6 109.01(11)
C2 N1 C4 116.53(10)
C3 N2 C11 117.79(10)
C1 N3 C14 120.93(11)
C4 N4 C5 121.82(10)
C4 N4 C6 123.41(10)
C5 N4 C6 114.77(10)
C4 N5 C8 120.91(10)
C4 N5 C7 123.59(11)
C8 N5 C7 114.72(10)
C11 N6 C10 120.37(10)
C11 N6 C9 123.19(11)
C10 N6 C9 115.37(11)
C11 N7 C13 121.16(11)
C11 N7 C12 123.97(11)
C13 N7 C12 114.87(11)
C23 N8 C18 116.75(10)
C28 N9 C19 117.33(10)
C20 N10 C32 122.04(12)
C20A N10A C32A 121.1(15)
C23 N11 C22 120.36(10)
C23 N11 C21 122.24(10)
C22 N11 C21 115.99(10)
C23 N12 C25 121.79(12)
C23 N12 C24 123.66(11)
C25 N12 C24 114.46(12)
C28 N13 C26 122.05(14)
C28 N13 C27 123.75(13)
C26 N13 C27 113.90(14)
C28 N14 C29 119.98(10)
C28 N14 C30 122.60(11)
C29 N14 C30 115.56(11)
N3 C1 C3 150.76(12)
N3 C1 C2 148.68(12)
C3 C1 C2 60.55(8)
N1 C2 C1 145.84(12)
N1 C2 C3 154.51(11)
C1 C2 C3 59.57(8)
N2 C3 C1 146.21(11)
N2 C3 C2 153.25(11)
C1 C3 C2 59.87(8)
N5 C4 N1 118.61(10)
N5 C4 N4 119.55(10)
N1 C4 N4 121.74(10)
N7 C11 N6 119.51(10)
N7 C11 N2 122.83(11)
N6 C11 N2 117.55(10)
N3 C14 C15 115.38(17)
N3 C14 C15A 115.1(3)
C14 C15 C16 113.3(2)
C17 C16 C15 112.8(3)
C14 C15A C16A 113.4(5)
C15A C16A C17 104.2(7)
N8 C18 C20 146.80(12)
N8 C18 C19 152.95(12)
C20 C18 C19 60.09(9)
N8 C18 C20A 136.3(8)
C19 C18 C20A 65.1(7)
N9 C19 C20 146.60(12)
N9 C19 C18 153.26(12)
C20 C19 C18 59.64(9)
N9 C19 C20A 133.2(7)
C18 C19 C20A 62.7(7)
N10 C20 C18 149.49(13)
N10 C20 C19 150.09(13)
C18 C20 C19 60.28(9)
N10A C20A C18 145.1(17)
N10A C20A C19 142.5(17)
C18 C20A C19 52.2(7)
N11 C23 N8 117.89(11)
N11 C23 N12 118.73(10)
N8 C23 N12 123.34(11)
N9 C28 N14 118.38(11)
N9 C28 N13 122.25(11)
N14 C28 N13 119.29(11)
N10 C32 C33 112.92(12)
C34 C33 C32 114.40(13)
C33 C34 C35 112.36(14)
C32A C33A C34A 116.6(17)
N10A C32A C33A 112.0(15)
C35A C34A C33A 111.7(19)

loop_
_geom_bond_atom_site_label_1
_geom_bond_atom_site_label_2
_geom_bond_distance
F1 B1 1.414(3)
F1A B1 1.185(12)
F2 B1 1.352(2)
F2A B1 1.480(12)
F3 B1 1.342(2)
F4 B1 1.405(2)
F4A B1 1.370(10)
F5 B2 1.3830(15)
F6 B2 1.3945(16)
F7 B2 1.3923(16)
F8 B2 1.3885(16)
N1 C2 1.3360(15)
N1 C4 1.3486(15)
N2 C3 1.3458(15)
N2 C11 1.3485(14)
N3 C1 1.3237(15)
N3 C14 1.4622(18)
N4 C4 1.3588(15)
N4 C5 1.4561(16)
N4 C6 1.4588(16)
N5 C4 1.3394(15)
N5 C8 1.4588(17)
N5 C7 1.4655(15)
N6 C11 1.3460(15)
N6 C10 1.4552(16)
N6 C9 1.4629(15)
N7 C11 1.3448(15)
N7 C13 1.4579(18)
N7 C12 1.4635(17)
N8 C23 1.3461(15)
N8 C18 1.3450(16)
N9 C28 1.3374(15)
N9 C19 1.3346(15)
N10 C20 1.3243(17)
N10 C32 1.4703(18)
N10A C20A 1.35(2)
N10A C32A 1.44(2)
N11 C23 1.3446(14)
N11 C22 1.4602(16)
N11 C21 1.4616(15)
N12 C23 1.3515(15)
N12 C25 1.4555(17)
N12 C24 1.4606(18)
N13 C28 1.3549(16)
N13 C26 1.453(2)
N13 C27 1.463(2)
N14 C28 1.3468(14)
N14 C29 1.4581(17)
N14 C30 1.4657(16)
C1 C3 1.3876(16)
C1 C2 1.3919(16)
C2 C3 1.4013(16)
C14 C15 1.502(4)
C14 C15A 1.512(7)
C15 C16 1.554(6)
C16 C17 1.497(5)
C15A C16A 1.560(12)
C16A C17 1.582(9)
C18 C20 1.3875(17)
C18 C19 1.3965(17)
C18 C20A 1.57(2)
C19 C20 1.3938(17)
C19 C20A 1.60(2)
C32 C33 1.522(2)
C33 C34 1.522(2)
C34 C35 1.524(3)
C33A C32A 1.49(3)
C33A C34A 1.59(3)
C34A C35A 1.54(3)
